data_1514178
loop_
_publ_author_name
'Li, Hanxiang'
'Jiang, Jieyi'
'Liu, Zhaoming'
'Lin, Shaoe'
'Xia, Guoping'
'Xia, Xuekui'
'Ding, Bo'
'He, Lei'
'Lu, Yongjun'
'She, Zhigang'

_publ_section_title
;
 Peniphenones A-D from the Mangrove Fungus Penicillium dipodomyicola
 HN4-3A as Inhibitors of Mycobacterium tuberculosis Phosphatase MptpB.
;
_journal_issue 4
_journal_name_full 'Journal of natural products'
_journal_page_first 800
_journal_page_last 806
_journal_paper_doi 10.1021/np400880w
_journal_volume 77
_journal_year 2014
_chemical_absolute_configuration ad
_chemical_formula_sum 'C19 H24 O5'
_chemical_formula_weight 332.38
_chemical_name_systematic
; 
 ? 
;
_space_group_IT_number 14
_symmetry_cell_setting monoclinic
_symmetry_space_group_name_Hall '-P 2ybc'
_symmetry_space_group_name_H-M 'P 1 21/c 1'
_atom_sites_solution_hydrogens geom
_atom_sites_solution_primary direct
_atom_sites_solution_secondary difmap
_audit_creation_method SHELXL-97
_cell_angle_alpha 90.00
_cell_angle_beta 103.603(4)
_cell_angle_gamma 90.00
_cell_formula_units_Z 8
_cell_length_a 21.945(4)
_cell_length_b 15.450(3)
_cell_length_c 10.384(2)
_cell_measurement_temperature 293(2)
_cell_volume 3421.9(11)
_computing_cell_refinement 'Bruker SMART'
_computing_data_collection 'Bruker SMART'
_computing_data_reduction 'Bruker SAINT'
_computing_molecular_graphics 'Bruker SHELXTL'
_computing_publication_material 'Bruker SHELXTL'
_computing_structure_refinement 'SHELXL-97 (Sheldrick, 1997)'
_computing_structure_solution 'SHELXS-97 (Sheldrick, 1990)'
_diffrn_ambient_temperature 293(2)
_diffrn_measured_fraction_theta_full 0.989
_diffrn_measured_fraction_theta_max 0.989
_diffrn_measurement_device_type 'CCD area detector'
_diffrn_measurement_method 'phi and omega scans'
_diffrn_radiation_monochromator graphite
_diffrn_radiation_source 'fine-focus sealed tube'
_diffrn_radiation_type MoK\a
_diffrn_radiation_wavelength 0.71073
_diffrn_reflns_av_R_equivalents 0.0601
_diffrn_reflns_av_sigmaI/netI 0.0833
_diffrn_reflns_limit_h_max 22
_diffrn_reflns_limit_h_min -28
_diffrn_reflns_limit_k_max 19
_diffrn_reflns_limit_k_min -19
_diffrn_reflns_limit_l_max 13
_diffrn_reflns_limit_l_min -11
_diffrn_reflns_number 20564
_diffrn_reflns_theta_full 27.14
_diffrn_reflns_theta_max 27.14
_diffrn_reflns_theta_min 1.63
_exptl_absorpt_coefficient_mu 0.093
_exptl_absorpt_correction_T_max 0.9639
_exptl_absorpt_correction_T_min 0.9552
_exptl_absorpt_correction_type none
_exptl_crystal_colour pale_yellow
_exptl_crystal_density_diffrn 1.290
_exptl_crystal_density_method 'not measured'
_exptl_crystal_description block
_exptl_crystal_F_000 1424
_exptl_crystal_size_max 0.50
_exptl_crystal_size_mid 0.45
_exptl_crystal_size_min 0.40
_refine_diff_density_max 0.342
_refine_diff_density_min -0.250
_refine_diff_density_rms 0.061
_refine_ls_extinction_method none
_refine_ls_goodness_of_fit_ref 1.059
_refine_ls_hydrogen_treatment mixed
_refine_ls_matrix_type full
_refine_ls_number_parameters 433
_refine_ls_number_reflns 7496
_refine_ls_number_restraints 0
_refine_ls_restrained_S_all 1.059
_refine_ls_R_factor_all 0.1263
_refine_ls_R_factor_gt 0.0560
_refine_ls_shift/su_max 0.000
_refine_ls_shift/su_mean 0.000
_refine_ls_structure_factor_coef Fsqd
_refine_ls_weighting_details 'calc w=1/[\s^2^(Fo^2^)+(0.0665P)^2^+0.5625P] where P=(Fo^2^+2Fc^2^)/3'
_refine_ls_weighting_scheme calc
_refine_ls_wR_factor_gt 0.1330
_refine_ls_wR_factor_ref 0.1601
_reflns_number_gt 3971
_reflns_number_total 7496
_reflns_threshold_expression >2sigma(I)
_cod_data_source_file np400880w_si_002.cif
_cod_data_source_block peniphenone_A
_cod_depositor_comments
;
The following automatic conversions were performed:

'_symmetry_cell_setting' value 'Monoclinic' changed to 'monoclinic'
according to
/usr/data/users/saulius/automatic-downloads/rss-feeds/ACS/lib/dictionaries/cif_core.dic
dictionary named 'cif_core.dic' version 2.4.2 from 2011-04-26.

Automatic conversion script
Id: cif_fix_values 2281 2013-09-26 08:29:07Z andrius 

 Adding full bibliography for 1514176--1514179.cif.
;
_cod_original_cell_volume 3422.0(11)
_cod_original_sg_symbol_H-M P2(1)/c
_cod_database_code 1514178

loop_
_symmetry_equiv_pos_as_xyz
'x, y, z'
'-x, y+1/2, -z+1/2'
'-x, -y, -z'
'x, -y-1/2, z-1/2'

loop_
_atom_site_label
_atom_site_type_symbol
_atom_site_fract_x
_atom_site_fract_y
_atom_site_fract_z
_atom_site_U_iso_or_equiv
_atom_site_adp_type
_atom_site_occupancy
_atom_site_symmetry_multiplicity
_atom_site_calc_flag
_atom_site_refinement_flags
O1 O 0.40173(8) 0.43053(10) 0.55424(16) 0.0207(4) Uani 1 1 d .
O3 O 0.40105(8) 0.44941(10) 0.77668(17) 0.0217(4) Uani 1 1 d .
O2 O 0.41748(8) 0.73549(11) 0.60116(18) 0.0279(5) Uani 1 1 d .
H2 H 0.4012 0.7809 0.5638 0.042 Uiso 1 1 calc R
O4 O 0.37793(9) 0.21209(11) 0.62647(19) 0.0330(5) Uani 1 1 d .
C6 C 0.41321(11) 0.58463(16) 0.5787(2) 0.0197(6) Uani 1 1 d .
O5 O 0.34453(9) 0.82655(11) 0.4246(2) 0.0391(6) Uani 1 1 d .
C1 C 0.38519(12) 0.51258(15) 0.5103(2) 0.0185(6) Uani 1 1 d .
C4 C 0.34429(12) 0.67446(16) 0.4122(3) 0.0218(6) Uani 1 1 d .
C2 C 0.33884(12) 0.51781(15) 0.3919(2) 0.0197(6) Uani 1 1 d .
C12 C 0.34942(13) 0.31150(16) 0.7781(3) 0.0248(6) Uani 1 1 d .
H12A H 0.3681 0.2995 0.8728 0.030 Uiso 1 1 calc R
H12B H 0.3081 0.2824 0.7536 0.030 Uiso 1 1 calc R
C3 C 0.32026(12) 0.59925(16) 0.3454(3) 0.0219(6) Uani 1 1 d .
H3A H 0.2897 0.6044 0.2641 0.026 Uiso 1 1 calc R
C10 C 0.45207(12) 0.32482(16) 0.7048(3) 0.0228(6) Uani 1 1 d .
H10A H 0.4782 0.3158 0.7966 0.027 Uiso 1 1 calc R
C5 C 0.39124(12) 0.66597(16) 0.5306(3) 0.0230(6) Uani 1 1 d .
C14 C 0.31225(13) 0.43627(16) 0.3199(3) 0.0260(6) Uani 1 1 d .
H14A H 0.2807 0.4516 0.2395 0.039 Uiso 1 1 calc R
H14B H 0.2928 0.4011 0.3777 0.039 Uiso 1 1 calc R
H14C H 0.3460 0.4032 0.2957 0.039 Uiso 1 1 calc R
C9 C 0.43739(12) 0.42221(16) 0.6898(2) 0.0212(6) Uani 1 1 d .
C7 C 0.46763(12) 0.57544(16) 0.6982(3) 0.0246(6) Uani 1 1 d .
H7A H 0.4536 0.5907 0.7792 0.030 Uiso 1 1 calc R
H7B H 0.5013 0.6163 0.6900 0.030 Uiso 1 1 calc R
C11 C 0.39135(12) 0.27622(17) 0.6951(3) 0.0238(6) Uani 1 1 d .
C8 C 0.49348(12) 0.48380(16) 0.7110(3) 0.0239(6) Uani 1 1 d .
H8A H 0.5150 0.4741 0.6374 0.029 Uiso 1 1 calc R
C13 C 0.34072(12) 0.40886(16) 0.7572(3) 0.0235(6) Uani 1 1 d .
H13A H 0.3164 0.4199 0.6645 0.028 Uiso 1 1 calc R
C15 C 0.32502(13) 0.76030(17) 0.3602(3) 0.0275(7) Uani 1 1 d .
C18 C 0.48979(13) 0.29136(17) 0.6098(3) 0.0297(7) Uani 1 1 d .
H18A H 0.4979 0.2294 0.6250 0.044 Uiso 1 1 calc R
H18B H 0.5297 0.3225 0.6248 0.044 Uiso 1 1 calc R
H18C H 0.4661 0.3006 0.5184 0.044 Uiso 1 1 calc R
C16 C 0.28153(13) 0.77036(17) 0.2264(3) 0.0319(7) Uani 1 1 d .
H16A H 0.2736 0.8320 0.2072 0.048 Uiso 1 1 calc R
H16B H 0.2418 0.7410 0.2254 0.048 Uiso 1 1 calc R
H16C H 0.3007 0.7447 0.1591 0.048 Uiso 1 1 calc R
C17 C 0.54152(13) 0.46996(18) 0.8414(3) 0.0338(7) Uani 1 1 d .
H17A H 0.5761 0.5112 0.8480 0.051 Uiso 1 1 calc R
H17B H 0.5578 0.4108 0.8447 0.051 Uiso 1 1 calc R
H17C H 0.5216 0.4790 0.9154 0.051 Uiso 1 1 calc R
C19 C 0.30765(14) 0.45170(17) 0.8525(3) 0.0321(7) Uani 1 1 d .
H19A H 0.3032 0.5137 0.8330 0.048 Uiso 1 1 calc R
H19B H 0.3323 0.4434 0.9435 0.048 Uiso 1 1 calc R
H19C H 0.2661 0.4257 0.8429 0.048 Uiso 1 1 calc R
O1' O 0.09620(8) 0.56603(10) 0.63991(17) 0.0211(4) Uani 1 1 d .
O3' O 0.10354(8) 0.56156(11) 0.86642(17) 0.0232(4) Uani 1 1 d .
O2' O 0.08920(9) 0.26539(11) 0.7241(2) 0.0352(5) Uani 1 1 d .
H2' H 0.1058 0.2187 0.7088 0.053 Uiso 1 1 calc R
O4' O 0.11712(9) 0.79208(12) 0.70761(19) 0.0342(5) Uani 1 1 d .
C1' C 0.11313(12) 0.48204(15) 0.6228(2) 0.0200(6) Uani 1 1 d .
C2' C 0.15609(12) 0.47166(16) 0.5422(3) 0.0215(6) Uani 1 1 d .
C9' C 0.06344(12) 0.58065(16) 0.7431(2) 0.0211(6) Uani 1 1 d .
C11' C 0.10602(13) 0.73120(17) 0.7726(3) 0.0236(6) Uani 1 1 d .
C4' C 0.15617(12) 0.31747(16) 0.5874(3) 0.0249(6) Uani 1 1 d .
C6' C 0.08908(12) 0.41355(16) 0.6804(3) 0.0222(6) Uani 1 1 d .
C5' C 0.11218(12) 0.33115(16) 0.6645(3) 0.0236(6) Uani 1 1 d .
C12' C 0.15016(13) 0.70323(16) 0.8996(3) 0.0254(6) Uani 1 1 d .
H12C H 0.1317 0.7171 0.9754 0.031 Uiso 1 1 calc R
H12D H 0.1902 0.7351 0.9114 0.031 Uiso 1 1 calc R
C13' C 0.16252(12) 0.60636(16) 0.8971(3) 0.0243(6) Uani 1 1 d .
H13B H 0.1853 0.5939 0.8263 0.029 Uiso 1 1 calc R
C10' C 0.04670(12) 0.67732(16) 0.7311(3) 0.0235(6) Uani 1 1 d .
H10B H 0.0210 0.6893 0.7969 0.028 Uiso 1 1 calc R
C7' C 0.03754(12) 0.42627(16) 0.7515(3) 0.0261(6) Uani 1 1 d .
H7'A H 0.0545 0.4180 0.8479 0.031 Uiso 1 1 calc R
H7'B H 0.0044 0.3824 0.7208 0.031 Uiso 1 1 calc R
C18' C 0.00704(13) 0.70267(17) 0.5968(3) 0.0312(7) Uani 1 1 d .
H18D H -0.0022 0.7647 0.5962 0.047 Uiso 1 1 calc R
H18E H -0.0323 0.6698 0.5786 0.047 Uiso 1 1 calc R
H18F H 0.0299 0.6899 0.5286 0.047 Uiso 1 1 calc R
C3' C 0.17563(12) 0.38936(17) 0.5260(3) 0.0266(6) Uani 1 1 d .
H3'A H 0.2038 0.3806 0.4704 0.032 Uiso 1 1 calc R
O5' O 0.16054(10) 0.16775(12) 0.6292(3) 0.0494(6) Uani 1 1 d .
C8' C 0.00917(12) 0.51716(16) 0.7260(3) 0.0246(6) Uani 1 1 d .
H8'A H -0.0151 0.5199 0.6317 0.030 Uiso 1 1 calc R
C14' C 0.17694(14) 0.54900(17) 0.4754(3) 0.0333(7) Uani 1 1 d .
H14D H 0.2064 0.5304 0.4231 0.050 Uiso 1 1 calc R
H14E H 0.1976 0.5907 0.5427 0.050 Uiso 1 1 calc R
H14F H 0.1404 0.5762 0.4169 0.050 Uiso 1 1 calc R
C15' C 0.17735(13) 0.22962(19) 0.5698(3) 0.0341(7) Uani 1 1 d .
C19' C 0.19987(13) 0.57080(18) 1.0262(3) 0.0330(7) Uani 1 1 d .
H19D H 0.2060 0.5085 1.0172 0.049 Uiso 1 1 calc R
H19E H 0.1773 0.5811 1.0956 0.049 Uiso 1 1 calc R
H19F H 0.2407 0.5997 1.0499 0.049 Uiso 1 1 calc R
C17' C -0.03582(14) 0.53587(18) 0.8140(3) 0.0348(7) Uani 1 1 d .
H17D H -0.0533 0.5941 0.7952 0.052 Uiso 1 1 calc R
H17E H -0.0133 0.5322 0.9072 0.052 Uiso 1 1 calc R
H17F H -0.0699 0.4933 0.7962 0.052 Uiso 1 1 calc R
C16' C 0.21991(14) 0.21202(19) 0.4795(3) 0.0426(8) Uani 1 1 d .
H16D H 0.2292 0.1500 0.4802 0.064 Uiso 1 1 calc R
H16E H 0.2590 0.2445 0.5099 0.064 Uiso 1 1 calc R
H16F H 0.1994 0.2301 0.3893 0.064 Uiso 1 1 calc R

loop_
_atom_site_aniso_label
_atom_site_aniso_U_11
_atom_site_aniso_U_22
_atom_site_aniso_U_33
_atom_site_aniso_U_23
_atom_site_aniso_U_13
_atom_site_aniso_U_12
O1 0.0239(10) 0.0204(9) 0.0167(10) 0.0045(7) 0.0025(8) 0.0005(8)
O3 0.0233(10) 0.0244(9) 0.0186(10) -0.0007(8) 0.0073(8) -0.0018(8)
O2 0.0298(11) 0.0199(9) 0.0304(11) -0.0015(8) -0.0004(9) -0.0053(8)
O4 0.0413(13) 0.0254(11) 0.0349(12) -0.0053(9) 0.0141(10) -0.0025(9)
C6 0.0171(14) 0.0254(14) 0.0177(14) 0.0017(11) 0.0064(11) -0.0032(11)
O5 0.0456(13) 0.0204(10) 0.0449(14) 0.0000(9) -0.0024(10) -0.0007(9)
C1 0.0188(14) 0.0194(13) 0.0190(14) 0.0044(11) 0.0077(11) 0.0014(11)
C4 0.0218(14) 0.0203(13) 0.0245(15) 0.0007(11) 0.0080(12) -0.0005(11)
C2 0.0223(15) 0.0211(13) 0.0168(14) -0.0011(11) 0.0066(11) -0.0003(11)
C12 0.0299(16) 0.0228(14) 0.0232(15) 0.0017(12) 0.0091(12) -0.0037(12)
C3 0.0232(15) 0.0247(14) 0.0182(14) 0.0009(11) 0.0058(11) 0.0004(11)
C10 0.0245(15) 0.0262(14) 0.0172(14) 0.0052(11) 0.0038(11) 0.0043(12)
C5 0.0218(15) 0.0244(14) 0.0241(15) -0.0004(12) 0.0079(12) -0.0038(12)
C14 0.0290(16) 0.0253(14) 0.0212(15) -0.0013(12) 0.0011(12) 0.0003(12)
C9 0.0226(14) 0.0264(14) 0.0143(13) 0.0036(11) 0.0038(11) 0.0016(12)
C7 0.0229(15) 0.0252(14) 0.0237(15) 0.0018(12) 0.0013(12) -0.0057(12)
C11 0.0315(16) 0.0215(14) 0.0172(14) 0.0087(12) 0.0033(12) 0.0039(12)
C8 0.0232(15) 0.0276(14) 0.0201(15) 0.0027(12) 0.0037(12) -0.0020(12)
C13 0.0240(15) 0.0244(14) 0.0229(15) 0.0016(12) 0.0070(12) -0.0003(12)
C15 0.0282(16) 0.0243(15) 0.0301(17) 0.0026(13) 0.0075(13) -0.0009(12)
C18 0.0290(16) 0.0315(15) 0.0304(17) 0.0046(13) 0.0108(13) 0.0068(13)
C16 0.0320(17) 0.0263(15) 0.0357(18) 0.0064(13) 0.0045(14) 0.0049(13)
C17 0.0278(17) 0.0372(17) 0.0326(18) 0.0064(14) -0.0004(13) -0.0029(13)
C19 0.0342(17) 0.0286(15) 0.0380(18) 0.0017(13) 0.0178(14) 0.0007(13)
O1' 0.0252(10) 0.0196(9) 0.0196(10) -0.0021(7) 0.0070(8) 0.0022(8)
O3' 0.0253(10) 0.0244(10) 0.0180(10) 0.0000(8) 0.0015(8) 0.0013(8)
O2' 0.0316(12) 0.0208(10) 0.0560(14) 0.0024(10) 0.0158(10) 0.0014(9)
O4' 0.0443(13) 0.0274(11) 0.0312(12) 0.0034(9) 0.0093(10) -0.0027(9)
C1' 0.0169(14) 0.0223(13) 0.0178(14) -0.0051(11) -0.0019(11) 0.0025(11)
C2' 0.0189(14) 0.0261(14) 0.0196(14) -0.0041(11) 0.0047(11) -0.0010(11)
C9' 0.0246(15) 0.0240(14) 0.0152(14) 0.0006(11) 0.0058(11) 0.0028(11)
C11' 0.0321(16) 0.0204(13) 0.0209(15) -0.0023(12) 0.0116(12) 0.0049(12)
C4' 0.0191(15) 0.0226(14) 0.0312(17) -0.0070(12) 0.0022(12) -0.0007(11)
C6' 0.0217(15) 0.0233(14) 0.0212(14) -0.0028(11) 0.0041(11) -0.0034(11)
C5' 0.0216(15) 0.0214(14) 0.0275(16) -0.0018(12) 0.0050(12) -0.0021(12)
C12' 0.0297(16) 0.0244(14) 0.0220(15) -0.0044(12) 0.0059(12) -0.0037(12)
C13' 0.0241(15) 0.0301(15) 0.0188(14) -0.0037(12) 0.0050(12) 0.0009(12)
C10' 0.0265(15) 0.0253(14) 0.0200(15) -0.0019(12) 0.0077(12) 0.0088(12)
C7' 0.0256(15) 0.0221(14) 0.0324(17) -0.0026(12) 0.0105(13) -0.0035(12)
C18' 0.0343(17) 0.0315(15) 0.0264(16) 0.0002(13) 0.0040(13) 0.0065(13)
C3' 0.0196(15) 0.0325(16) 0.0275(16) -0.0070(13) 0.0055(12) -0.0003(12)
O5' 0.0431(14) 0.0231(11) 0.0874(19) -0.0009(12) 0.0262(13) 0.0038(10)
C8' 0.0237(15) 0.0288(14) 0.0219(15) -0.0008(12) 0.0065(12) 0.0011(12)
C14' 0.0355(18) 0.0326(16) 0.0353(18) -0.0042(14) 0.0154(14) -0.0035(13)
C15' 0.0225(16) 0.0271(15) 0.051(2) -0.0096(15) 0.0050(14) -0.0001(13)
C19' 0.0337(17) 0.0366(17) 0.0245(16) -0.0011(13) -0.0013(13) 0.0053(13)
C17' 0.0337(18) 0.0346(17) 0.0408(19) -0.0013(14) 0.0183(15) 0.0039(13)
C16' 0.0377(19) 0.0364(18) 0.055(2) -0.0126(16) 0.0132(17) 0.0104(15)

loop_
_atom_type_symbol
_atom_type_description
_atom_type_scat_dispersion_real
_atom_type_scat_dispersion_imag
_atom_type_scat_source
C C 0.0033 0.0016 'International Tables Vol C Tables 4.2.6.8 and 6.1.1.4'
H H 0.0000 0.0000 'International Tables Vol C Tables 4.2.6.8 and 6.1.1.4'
O O 0.0106 0.0060 'International Tables Vol C Tables 4.2.6.8 and 6.1.1.4'

loop_
_geom_angle_atom_site_label_1
_geom_angle_atom_site_label_2
_geom_angle_atom_site_label_3
_geom_angle
_geom_angle_site_symmetry_1
C1 O1 C9 116.57(18) .
C9 O3 C13 115.09(19) .
C5 O2 H2 109.5 .
C1 C6 C5 117.8(2) .
C1 C6 C7 121.0(2) .
C5 C6 C7 121.2(2) .
O5 O5 C15 0(10) 1
O1 C1 C6 121.6(2) .
O1 C1 C2 115.3(2) .
C6 C1 C2 123.2(2) .
C3 C4 C5 118.0(2) .
C3 C4 C15 122.2(2) .
C5 C4 C15 119.8(2) .
C3 C2 C1 117.0(2) .
C3 C2 C14 122.8(2) .
C1 C2 C14 120.2(2) .
C11 C12 C13 110.4(2) .
C11 C12 H12A 109.6 .
C13 C12 H12A 109.6 .
C11 C12 H12B 109.6 .
C13 C12 H12B 109.6 .
H12A C12 H12B 108.1 .
C2 C3 C4 122.9(2) .
C2 C3 H3A 118.6 .
C4 C3 H3A 118.6 .
C11 C10 C18 113.2(2) .
C11 C10 C9 108.6(2) .
C18 C10 C9 113.6(2) .
C11 C10 H10A 107.0 .
C18 C10 H10A 107.0 .
C9 C10 H10A 107.0 .
O2 C5 C6 117.0(2) .
O2 C5 C4 122.0(2) .
C6 C5 C4 121.0(2) .
C2 C14 H14A 109.5 .
C2 C14 H14B 109.5 .
H14A C14 H14B 109.5 .
C2 C14 H14C 109.5 .
H14A C14 H14C 109.5 .
H14B C14 H14C 109.5 .
O3 C9 O1 109.89(19) .
O3 C9 C8 106.3(2) .
O1 C9 C8 108.51(19) .
O3 C9 C10 111.4(2) .
O1 C9 C10 103.76(19) .
C8 C9 C10 116.8(2) .
C6 C7 C8 111.5(2) .
C6 C7 H7A 109.3 .
C8 C7 H7A 109.3 .
C6 C7 H7B 109.3 .
C8 C7 H7B 109.3 .
H7A C7 H7B 108.0 .
O4 C11 C12 122.4(2) .
O4 C11 C10 122.1(2) .
C12 C11 C10 115.5(2) .
C7 C8 C17 112.0(2) .
C7 C8 C9 107.2(2) .
C17 C8 C9 113.9(2) .
C7 C8 H8A 107.8 .
C17 C8 H8A 107.8 .
C9 C8 H8A 107.8 .
O3 C13 C19 106.6(2) .
O3 C13 C12 109.3(2) .
C19 C13 C12 113.7(2) .
O3 C13 H13A 109.0 .
C19 C13 H13A 109.0 .
C12 C13 H13A 109.0 .
O5 C15 O5 0.0(2) 1
O5 C15 C4 121.1(2) 1
O5 C15 C4 121.1(2) .
O5 C15 C16 118.6(2) 1
O5 C15 C16 118.6(2) .
C4 C15 C16 120.3(2) .
C10 C18 H18A 109.5 .
C10 C18 H18B 109.5 .
H18A C18 H18B 109.5 .
C10 C18 H18C 109.5 .
H18A C18 H18C 109.5 .
H18B C18 H18C 109.5 .
C15 C16 H16A 109.5 .
C15 C16 H16B 109.5 .
H16A C16 H16B 109.5 .
C15 C16 H16C 109.5 .
H16A C16 H16C 109.5 .
H16B C16 H16C 109.5 .
C8 C17 H17A 109.5 .
C8 C17 H17B 109.5 .
H17A C17 H17B 109.5 .
C8 C17 H17C 109.5 .
H17A C17 H17C 109.5 .
H17B C17 H17C 109.5 .
C13 C19 H19A 109.5 .
C13 C19 H19B 109.5 .
H19A C19 H19B 109.5 .
C13 C19 H19C 109.5 .
H19A C19 H19C 109.5 .
H19B C19 H19C 109.5 .
C1' O1' C9' 116.20(19) .
C9' O3' C13' 116.10(19) .
C5' O2' H2' 109.5 .
O1' C1' C6' 121.8(2) .
O1' C1' C2' 115.1(2) .
C6' C1' C2' 123.2(2) .
C3' C2' C1' 116.9(2) .
C3' C2' C14' 123.0(2) .
C1' C2' C14' 120.1(2) .
O3' C9' O1' 109.25(19) .
O3' C9' C8' 106.0(2) .
O1' C9' C8' 109.0(2) .
O3' C9' C10' 111.4(2) .
O1' C9' C10' 104.1(2) .
C8' C9' C10' 116.9(2) .
O4' C11' C12' 122.5(2) .
O4' C11' C10' 122.5(2) .
C12' C11' C10' 115.0(2) .
C3' C4' C5' 117.7(2) .
C3' C4' C15' 122.8(3) .
C5' C4' C15' 119.4(2) .
C1' C6' C5' 117.5(2) .
C1' C6' C7' 121.4(2) .
C5' C6' C7' 121.0(2) .
O2' C5' C6' 116.6(2) .
O2' C5' C4' 121.9(2) .
C6' C5' C4' 121.4(2) .
C11' C12' C13' 110.4(2) .
C11' C12' H12C 109.6 .
C13' C12' H12C 109.6 .
C11' C12' H12D 109.6 .
C13' C12' H12D 109.6 .
H12C C12' H12D 108.1 .
O3' C13' C19' 107.2(2) .
O3' C13' C12' 108.8(2) .
C19' C13' C12' 114.0(2) .
O3' C13' H13B 108.9 .
C19' C13' H13B 108.9 .
C12' C13' H13B 108.9 .
C18' C10' C11' 112.9(2) .
C18' C10' C9' 113.7(2) .
C11' C10' C9' 109.7(2) .
C18' C10' H10B 106.7 .
C11' C10' H10B 106.7 .
C9' C10' H10B 106.7 .
C6' C7' C8' 110.9(2) .
C6' C7' H7'A 109.5 .
C8' C7' H7'A 109.5 .
C6' C7' H7'B 109.5 .
C8' C7' H7'B 109.5 .
H7'A C7' H7'B 108.0 .
C10' C18' H18D 109.5 .
C10' C18' H18E 109.5 .
H18D C18' H18E 109.5 .
C10' C18' H18F 109.5 .
H18D C18' H18F 109.5 .
H18E C18' H18F 109.5 .
C2' C3' C4' 123.1(3) .
C2' C3' H3'A 118.4 .
C4' C3' H3'A 118.4 .
O5' O5' C15' 0(10) 1
C9' C8' C17' 114.1(2) .
C9' C8' C7' 107.2(2) .
C17' C8' C7' 111.4(2) .
C9' C8' H8'A 108.0 .
C17' C8' H8'A 108.0 .
C7' C8' H8'A 108.0 .
C2' C14' H14D 109.5 .
C2' C14' H14E 109.5 .
H14D C14' H14E 109.5 .
C2' C14' H14F 109.5 .
H14D C14' H14F 109.5 .
H14E C14' H14F 109.5 .
O5' C15' O5' 0.0(2) 1
O5' C15' C4' 120.9(3) 1
O5' C15' C4' 120.9(3) .
O5' C15' C16' 118.3(3) 1
O5' C15' C16' 118.3(3) .
C4' C15' C16' 120.7(3) .
C13' C19' H19D 109.5 .
C13' C19' H19E 109.5 .
H19D C19' H19E 109.5 .
C13' C19' H19F 109.5 .
H19D C19' H19F 109.5 .
H19E C19' H19F 109.5 .
C8' C17' H17D 109.5 .
C8' C17' H17E 109.5 .
H17D C17' H17E 109.5 .
C8' C17' H17F 109.5 .
H17D C17' H17F 109.5 .
H17E C17' H17F 109.5 .
C15' C16' H16D 109.5 .
C15' C16' H16E 109.5 .
H16D C16' H16E 109.5 .
C15' C16' H16F 109.5 .
H16D C16' H16F 109.5 .
H16E C16' H16F 109.5 .

loop_
_geom_bond_atom_site_label_1
_geom_bond_atom_site_label_2
_geom_bond_distance
_geom_bond_site_symmetry_2
O1 C1 1.367(3) .
O1 C9 1.447(3) .
O3 C9 1.402(3) .
O3 C13 1.435(3) .
O2 C5 1.351(3) .
O2 H2 0.8400 .
O4 C11 1.216(3) .
C6 C1 1.384(3) .
C6 C5 1.396(3) .
C6 C7 1.513(3) .
O5 O5 0.000(7) 1
O5 C15 1.243(3) .
C1 C2 1.402(3) .
C4 C3 1.392(3) .
C4 C5 1.412(4) .
C4 C15 1.457(4) .
C2 C3 1.375(3) .
C2 C14 1.510(3) .
C12 C11 1.503(4) .
C12 C13 1.525(3) .
C12 H12A 0.9900 .
C12 H12B 0.9900 .
C3 H3A 0.9500 .
C10 C11 1.512(4) .
C10 C18 1.520(4) .
C10 C9 1.539(3) .
C10 H10A 1.0000 .
C14 H14A 0.9800 .
C14 H14B 0.9800 .
C14 H14C 0.9800 .
C9 C8 1.530(4) .
C7 C8 1.519(3) .
C7 H7A 0.9900 .
C7 H7B 0.9900 .
C8 C17 1.522(4) .
C8 H8A 1.0000 .
C13 C19 1.511(4) .
C13 H13A 1.0000 .
C15 O5 1.243(3) 1
C15 C16 1.497(4) .
C18 H18A 0.9800 .
C18 H18B 0.9800 .
C18 H18C 0.9800 .
C16 H16A 0.9800 .
C16 H16B 0.9800 .
C16 H16C 0.9800 .
C17 H17A 0.9800 .
C17 H17B 0.9800 .
C17 H17C 0.9800 .
C19 H19A 0.9800 .
C19 H19B 0.9800 .
C19 H19C 0.9800 .
O1' C1' 1.373(3) .
O1' C9' 1.442(3) .
O3' C9' 1.404(3) .
O3' C13' 1.436(3) .
O2' C5' 1.348(3) .
O2' H2' 0.8400 .
O4' C11' 1.215(3) .
C1' C6' 1.380(4) .
C1' C2' 1.410(4) .
C2' C3' 1.365(4) .
C2' C14' 1.506(4) .
C9' C8' 1.521(4) .
C9' C10' 1.536(3) .
C11' C12' 1.504(4) .
C11' C10' 1.520(4) .
C4' C3' 1.396(4) .
C4' C5' 1.408(4) .
C4' C15' 1.460(4) .
C6' C5' 1.394(3) .
C6' C7' 1.502(4) .
C12' C13' 1.522(3) .
C12' H12C 0.9900 .
C12' H12D 0.9900 .
C13' C19' 1.501(4) .
C13' H13B 1.0000 .
C10' C18' 1.512(4) .
C10' H10B 1.0000 .
C7' C8' 1.534(4) .
C7' H7'A 0.9900 .
C7' H7'B 0.9900 .
C18' H18D 0.9800 .
C18' H18E 0.9800 .
C18' H18F 0.9800 .
C3' H3'A 0.9500 .
O5' O5' 0.000(6) 1
O5' C15' 1.240(4) .
C8' C17' 1.522(4) .
C8' H8'A 1.0000 .
C14' H14D 0.9800 .
C14' H14E 0.9800 .
C14' H14F 0.9800 .
C15' O5' 1.240(3) 1
C15' C16' 1.496(4) .
C19' H19D 0.9800 .
C19' H19E 0.9800 .
C19' H19F 0.9800 .
C17' H17D 0.9800 .
C17' H17E 0.9800 .
C17' H17F 0.9800 .
C16' H16D 0.9800 .
C16' H16E 0.9800 .
C16' H16F 0.9800 .

loop_
_geom_hbond_atom_site_label_D
_geom_hbond_atom_site_label_H
_geom_hbond_atom_site_label_A
_geom_hbond_distance_DH
_geom_hbond_distance_HA
_geom_hbond_distance_DA
_geom_hbond_angle_DHA
_geom_hbond_site_symmetry_A
O2 H2 O5 0.84 1.81 2.554(3) 146.1 1
O2' H2' O5' 0.84 1.79 2.534(3) 146.4 1

loop_
_geom_torsion_atom_site_label_1
_geom_torsion_atom_site_label_2
_geom_torsion_atom_site_label_3
_geom_torsion_atom_site_label_4
_geom_torsion
_geom_torsion_site_symmetry_1
_geom_torsion_site_symmetry_4
C9 O1 C1 C6 15.2(3) . .
C9 O1 C1 C2 -165.4(2) . .
C5 C6 C1 O1 -176.8(2) . .
C7 C6 C1 O1 5.8(4) . .
C5 C6 C1 C2 3.9(4) . .
C7 C6 C1 C2 -173.6(2) . .
O1 C1 C2 C3 179.1(2) . .
C6 C1 C2 C3 -1.5(4) . .
O1 C1 C2 C14 -1.9(3) . .
C6 C1 C2 C14 177.5(2) . .
C1 C2 C3 C4 -1.6(4) . .
C14 C2 C3 C4 179.4(2) . .
C5 C4 C3 C2 2.1(4) . .
C15 C4 C3 C2 178.7(2) . .
C1 C6 C5 O2 177.6(2) . .
C7 C6 C5 O2 -5.0(4) . .
C1 C6 C5 C4 -3.2(4) . .
C7 C6 C5 C4 174.2(2) . .
C3 C4 C5 O2 179.5(2) . .
C15 C4 C5 O2 2.8(4) . .
C3 C4 C5 C6 0.4(4) . .
C15 C4 C5 C6 -176.3(2) . .
C13 O3 C9 O1 53.0(3) . .
C13 O3 C9 C8 170.26(19) . .
C13 O3 C9 C10 -61.4(3) . .
C1 O1 C9 O3 64.5(3) . .
C1 O1 C9 C8 -51.4(3) . .
C1 O1 C9 C10 -176.3(2) . .
C11 C10 C9 O3 51.4(3) . .
C18 C10 C9 O3 178.3(2) . .
C11 C10 C9 O1 -66.8(2) . .
C18 C10 C9 O1 60.1(3) . .
C11 C10 C9 C8 173.9(2) . .
C18 C10 C9 C8 -59.3(3) . .
C1 C6 C7 C8 11.7(3) . .
C5 C6 C7 C8 -165.6(2) . .
C13 C12 C11 O4 -131.9(3) . .
C13 C12 C11 C10 49.3(3) . .
C18 C10 C11 O4 6.4(4) . .
C9 C10 C11 O4 133.4(2) . .
C18 C10 C11 C12 -174.8(2) . .
C9 C10 C11 C12 -47.7(3) . .
C6 C7 C8 C17 -171.4(2) . .
C6 C7 C8 C9 -45.7(3) . .
O3 C9 C8 C7 -52.1(3) . .
O1 C9 C8 C7 66.1(3) . .
C10 C9 C8 C7 -177.2(2) . .
O3 C9 C8 C17 72.5(3) . .
O1 C9 C8 C17 -169.4(2) . .
C10 C9 C8 C17 -52.6(3) . .
C9 O3 C13 C19 -175.8(2) . .
C9 O3 C13 C12 60.9(3) . .
C11 C12 C13 O3 -52.0(3) . .
C11 C12 C13 C19 -170.9(2) . .
O5 O5 C15 C4 0.0(3) 1 .
O5 O5 C15 C16 0.0(3) 1 .
C3 C4 C15 O5 176.2(3) . 1
C5 C4 C15 O5 -7.3(4) . 1
C3 C4 C15 O5 176.2(3) . .
C5 C4 C15 O5 -7.3(4) . .
C3 C4 C15 C16 -4.5(4) . .
C5 C4 C15 C16 172.1(3) . .
C9' O1' C1' C6' 13.3(3) . .
C9' O1' C1' C2' -167.2(2) . .
O1' C1' C2' C3' 178.0(2) . .
C6' C1' C2' C3' -2.4(4) . .
O1' C1' C2' C14' -3.7(3) . .
C6' C1' C2' C14' 175.9(2) . .
C13' O3' C9' O1' 55.0(3) . .
C13' O3' C9' C8' 172.4(2) . .
C13' O3' C9' C10' -59.4(3) . .
C1' O1' C9' O3' 65.1(2) . .
C1' O1' C9' C8' -50.4(3) . .
C1' O1' C9' C10' -175.84(19) . .
O1' C1' C6' C5' -175.9(2) . .
C2' C1' C6' C5' 4.6(4) . .
O1' C1' C6' C7' 7.2(4) . .
C2' C1' C6' C7' -172.3(2) . .
C1' C6' C5' O2' 178.5(2) . .
C7' C6' C5' O2' -4.6(4) . .
C1' C6' C5' C4' -3.0(4) . .
C7' C6' C5' C4' 173.9(2) . .
C3' C4' C5' O2' 177.9(2) . .
C15' C4' C5' O2' 0.6(4) . .
C3' C4' C5' C6' -0.5(4) . .
C15' C4' C5' C6' -177.9(2) . .
O4' C11' C12' C13' -129.7(3) . .
C10' C11' C12' C13' 50.0(3) . .
C9' O3' C13' C19' -175.0(2) . .
C9' O3' C13' C12' 61.2(3) . .
C11' C12' C13' O3' -53.4(3) . .
C11' C12' C13' C19' -173.0(2) . .
O4' C11' C10' C18' 5.1(4) . .
C12' C11' C10' C18' -174.5(2) . .
O4' C11' C10' C9' 132.9(3) . .
C12' C11' C10' C9' -46.7(3) . .
O3' C9' C10' C18' 176.2(2) . .
O1' C9' C10' C18' 58.6(3) . .
C8' C9' C10' C18' -61.7(3) . .
O3' C9' C10' C11' 48.8(3) . .
O1' C9' C10' C11' -68.8(2) . .
C8' C9' C10' C11' 170.9(2) . .
C1' C6' C7' C8' 11.1(3) . .
C5' C6' C7' C8' -165.6(2) . .
C1' C2' C3' C4' -1.5(4) . .
C14' C2' C3' C4' -179.7(3) . .
C5' C4' C3' C2' 2.9(4) . .
C15' C4' C3' C2' -179.9(3) . .
O3' C9' C8' C17' 72.5(3) . .
O1' C9' C8' C17' -170.0(2) . .
C10' C9' C8' C17' -52.4(3) . .
O3' C9' C8' C7' -51.3(3) . .
O1' C9' C8' C7' 66.2(3) . .
C10' C9' C8' C7' -176.2(2) . .
C6' C7' C8' C9' -45.7(3) . .
C6' C7' C8' C17' -171.2(2) . .
O5' O5' C15' C4' 0.00(13) 1 .
O5' O5' C15' C16' 0.0(2) 1 .
C3' C4' C15' O5' 177.8(3) . 1
C5' C4' C15' O5' -5.1(4) . 1
C3' C4' C15' O5' 177.8(3) . .
C5' C4' C15' O5' -5.1(4) . .
C3' C4' C15' C16' -2.3(4) . .
C5' C4' C15' C16' 174.9(3) . .
